data_2219082
loop_
_publ_author_name
'Akkurt, Mehmet'
'Yal\,c\?in, \,Serife P\?inar'
'Klip, Nalan Terzio\(glu'
'B\"uy\"ukg\"ung\"or, Orhan'

_publ_section_title <i>rac</i>-2-Hydroxy-2,8-dimethyl-4-morpholinoethyl-1-thia-4-azaspiro[4.5]decan-3-one
_journal_coeditor_code KP2184
_journal_issue 8
_journal_name_full 'Acta Crystallographica Section E'
_journal_page_first o1574
_journal_page_last o1575
_journal_paper_doi 10.1107/S1600536808022447
_journal_volume 64
_journal_year 2008
_chemical_formula_iupac 'C16 H28 N2 O3 S'
_chemical_formula_moiety 'C16 H28 N2 O3 S'
_chemical_formula_sum 'C16 H28 N2 O3 S'
_chemical_formula_weight 328.47
_chemical_name_systematic
;
<i>rac</i>-2-Hydroxy-2,8-dimethyl-4-morpholinoethyl-1-thia-4-
azaspiro[4.5]decan-3-one
;
_space_group_IT_number 2
_symmetry_cell_setting triclinic
_symmetry_space_group_name_Hall '-P 1'
_symmetry_space_group_name_H-M 'P -1'
_atom_sites_solution_hydrogens geom
_atom_sites_solution_primary direct
_atom_sites_solution_secondary difmap
_cell_angle_alpha 82.467(4)
_cell_angle_beta 71.487(4)
_cell_angle_gamma 68.965(4)
_cell_formula_units_Z 2
_cell_length_a 8.0753(4)
_cell_length_b 10.2002(5)
_cell_length_c 11.8734(6)
_cell_measurement_reflns_used 29023
_cell_measurement_temperature 296
_cell_measurement_theta_max 27.38
_cell_measurement_theta_min 2.14
_cell_volume 865.44(8)
_computing_cell_refinement 'X-AREA (Stoe & Cie, 2002)'
_computing_data_collection 'X-AREA (Stoe & Cie, 2002)'
_computing_data_reduction 'X-RED32 (Stoe & Cie, 2002)'
_computing_molecular_graphics 'ORTEP-3 for Windows (Farrugia, 1997)'
_computing_publication_material 'WinGX (Farrugia, 1999) and PLATON (Spek, 2003)'
_computing_structure_refinement 'SHELXL97 (Sheldrick, 2008)'
_computing_structure_solution 'SIR97 (Altomare <i>et al.</i>,  1999)'
_diffrn_ambient_temperature 296
_diffrn_detector_area_resol_mean 6.67
_diffrn_measured_fraction_theta_full 0.986
_diffrn_measured_fraction_theta_max 0.986
_diffrn_measurement_device '2-circle goniometer'
_diffrn_measurement_device_type 'Stoe IPDS-2'
_diffrn_measurement_method \w
_diffrn_radiation_monochromator 'plane graphite'
_diffrn_radiation_type 'Mo K\a'
_diffrn_radiation_wavelength 0.71073
_diffrn_reflns_av_R_equivalents 0.0380
_diffrn_reflns_av_sigmaI/netI 0.0200
_diffrn_reflns_limit_h_max 10
_diffrn_reflns_limit_h_min -10
_diffrn_reflns_limit_k_max 12
_diffrn_reflns_limit_k_min -12
_diffrn_reflns_limit_l_max 15
_diffrn_reflns_limit_l_min -15
_diffrn_reflns_number 18220
_diffrn_reflns_reduction_process
;
;
_diffrn_reflns_theta_full 26.91
_diffrn_reflns_theta_max 26.91
_diffrn_reflns_theta_min 2.14
_diffrn_standards_number 0
_exptl_absorpt_coefficient_mu 0.201
_exptl_absorpt_correction_T_max 0.944
_exptl_absorpt_correction_T_min 0.867
_exptl_absorpt_correction_type integration
_exptl_absorpt_process_details '(X-RED32; Stoe & Cie, 2002)'
_exptl_crystal_colour colourless
_exptl_crystal_density_diffrn 1.260
_exptl_crystal_density_method 'Not Measured'
_exptl_crystal_description block
_exptl_crystal_F_000 356
_exptl_crystal_size_max 0.730
_exptl_crystal_size_mid 0.450
_exptl_crystal_size_min 0.290
_refine_diff_density_max 0.308
_refine_diff_density_min -0.207
_refine_ls_extinction_method none
_refine_ls_goodness_of_fit_ref 1.041
_refine_ls_hydrogen_treatment constr
_refine_ls_matrix_type full
_refine_ls_number_parameters 199
_refine_ls_number_reflns 3693
_refine_ls_number_restraints 0
_refine_ls_restrained_S_all 1.041
_refine_ls_R_factor_all 0.0403
_refine_ls_R_factor_gt 0.0355
_refine_ls_shift/su_max 0.000
_refine_ls_shift/su_mean 0.000
_refine_ls_structure_factor_coef Fsqd
_refine_ls_weighting_details 'calc w=1/[\s^2^(Fo^2^)+(0.0478P)^2^+0.1524P] where P=(Fo^2^+2Fc^2^)/3'
_refine_ls_weighting_scheme calc
_refine_ls_wR_factor_gt 0.0905
_refine_ls_wR_factor_ref 0.0933
_reflns_number_gt 3319
_reflns_number_total 3693
_reflns_threshold_expression I>2\s(I)
_cod_data_source_file kp2184.cif
_cod_data_source_block I
_cod_database_code 2219082
_cod_database_fobs_code 2219082

loop_
_symmetry_equiv_pos_site_id
_symmetry_equiv_pos_as_xyz
1 x,y,z
2 -x,-y,-z

loop_
_atom_site_aniso_label
_atom_site_aniso_U_11
_atom_site_aniso_U_22
_atom_site_aniso_U_33
_atom_site_aniso_U_12
_atom_site_aniso_U_13
_atom_site_aniso_U_23
S1 0.0372(2) 0.0676(2) 0.0380(2) -0.0232(2) -0.00030(10) -0.00240(10)
O1 0.0540(6) 0.0738(7) 0.0406(5) -0.0258(5) -0.0106(4) -0.0033(4)
O2 0.0495(6) 0.0739(7) 0.0429(5) -0.0201(5) 0.0074(4) -0.0128(5)
O3 0.0364(5) 0.0458(5) 0.0612(6) -0.0141(4) -0.0110(4) -0.0065(4)
N1 0.0332(5) 0.0452(6) 0.0346(5) -0.0165(4) -0.0011(4) -0.0009(4)
N2 0.0344(5) 0.0407(5) 0.0322(5) -0.0144(4) -0.0012(4) -0.0031(4)
C1 0.0360(6) 0.0429(6) 0.0448(7) -0.0163(5) -0.0054(5) -0.0035(5)
C2 0.0389(6) 0.0406(6) 0.0407(6) -0.0150(5) -0.0059(5) -0.0034(5)
C3 0.0334(5) 0.0390(6) 0.0353(6) -0.0152(5) -0.0026(4) -0.0006(4)
C4 0.0480(7) 0.0408(7) 0.0478(7) -0.0115(6) -0.0081(6) 0.0007(5)
C5 0.0593(9) 0.0556(8) 0.0498(8) -0.0133(7) -0.0140(7) 0.0106(6)
C6 0.0453(7) 0.0845(11) 0.0437(7) -0.0222(7) -0.0098(6) -0.0002(7)
C7 0.0564(8) 0.0637(9) 0.0458(7) -0.0296(7) -0.0056(6) -0.0099(6)
C8 0.0460(7) 0.0430(7) 0.0447(7) -0.0210(5) -0.0064(5) -0.0018(5)
C9 0.0772(13) 0.1301(19) 0.0518(10) -0.0263(12) -0.0219(9) -0.0022(10)
C10 0.0330(6) 0.0421(6) 0.0391(6) -0.0125(5) 0.0022(5) -0.0012(5)
C11 0.0355(6) 0.0396(6) 0.0387(6) -0.0126(5) 0.0018(5) -0.0038(5)
C12 0.0457(7) 0.0579(8) 0.0387(6) -0.0195(6) -0.0102(5) -0.0038(5)
C13 0.0639(9) 0.0734(10) 0.0334(7) -0.0260(8) -0.0045(6) -0.0019(6)
C14 0.0409(7) 0.0703(9) 0.0520(8) -0.0259(7) 0.0014(6) -0.0080(7)
C15 0.0355(6) 0.0517(7) 0.0395(6) -0.0150(5) -0.0048(5) -0.0055(5)
C16 0.0533(8) 0.0466(8) 0.0683(9) -0.0239(6) -0.0077(7) -0.0058(6)

loop_
_atom_site_type_symbol
_atom_site_label
_atom_site_fract_x
_atom_site_fract_y
_atom_site_fract_z
_atom_site_U_iso_or_equiv
_atom_site_thermal_displace_type
_atom_site_calc_flag
_atom_site_refinement_flags
_atom_site_occupancy
S S1 0.33771(4) 0.24227(4) 0.79561(3) 0.04860(10) Uani . . 1.000
O O1 0.45350(15) 0.25388(12) 0.45525(9) 0.0555(3) Uani . . 1.000
O O2 1.23062(15) 0.29531(12) 0.15285(9) 0.0597(3) Uani . . 1.000
O O3 0.11938(12) 0.32395(10) 0.65362(9) 0.0480(3) Uani . . 1.000
N N1 0.59680(14) 0.23670(11) 0.59509(9) 0.0389(3) Uani . . 1.000
N N2 0.90885(14) 0.39307(11) 0.34820(9) 0.0372(3) Uani . . 1.000
C C1 0.28811(17) 0.22315(13) 0.65981(12) 0.0417(4) Uani . . 1.000
C C2 0.45358(17) 0.24085(13) 0.55883(11) 0.0408(3) Uani . . 1.000
C C3 0.58346(16) 0.22120(13) 0.72210(10) 0.0369(3) Uani . . 1.000
C C4 0.7085(2) 0.07643(14) 0.75151(12) 0.0482(4) Uani . . 1.000
C C5 0.7034(2) 0.06187(17) 0.88162(14) 0.0583(5) Uani . . 1.000
C C6 0.7495(2) 0.17691(19) 0.92078(13) 0.0587(5) Uani . . 1.000
C C7 0.6200(2) 0.31982(17) 0.89350(13) 0.0541(5) Uani . . 1.000
C C8 0.62959(19) 0.33651(14) 0.76215(12) 0.0445(4) Uani . . 1.000
C C9 0.7389(3) 0.1587(3) 1.05180(17) 0.0881(8) Uani . . 1.000
C C10 0.76951(17) 0.23709(13) 0.50474(11) 0.0413(3) Uani . . 1.000
C C11 0.75792(17) 0.38482(13) 0.45390(11) 0.0408(3) Uani . . 1.000
C C12 0.90146(19) 0.34106(16) 0.24137(11) 0.0471(4) Uani . . 1.000
C C13 1.0540(2) 0.36400(19) 0.13593(12) 0.0584(5) Uani . . 1.000
C C14 1.2384(2) 0.34737(18) 0.25562(13) 0.0554(5) Uani . . 1.000
C C15 1.09318(17) 0.32359(15) 0.36461(11) 0.0432(4) Uani . . 1.000
C C16 0.2750(2) 0.08031(15) 0.65024(15) 0.0561(5) Uani . . 1.000
H H3 0.12210 0.40260 0.65820 0.0720 Uiso calc R 1.000
H H4A 0.66870 0.00470 0.73310 0.0580 Uiso calc R 1.000
H H4B 0.83500 0.06140 0.70220 0.0580 Uiso calc R 1.000
H H5A 0.58070 0.06390 0.93020 0.0700 Uiso calc R 1.000
H H5B 0.79130 -0.02850 0.89480 0.0700 Uiso calc R 1.000
H H6 0.87690 0.16960 0.87490 0.0700 Uiso calc R 1.000
H H7A 0.65370 0.39320 0.91510 0.0650 Uiso calc R 1.000
H H7B 0.49370 0.33050 0.94100 0.0650 Uiso calc R 1.000
H H8A 0.54300 0.42730 0.74850 0.0530 Uiso calc R 1.000
H H8B 0.75330 0.33370 0.71510 0.0530 Uiso calc R 1.000
H H9A 0.82270 0.06800 1.06540 0.1320 Uiso calc R 1.000
H H9B 0.61470 0.16630 1.09830 0.1320 Uiso calc R 1.000
H H9C 0.77270 0.23040 1.07430 0.1320 Uiso calc R 1.000
H H10A 0.79540 0.17570 0.44090 0.0500 Uiso calc R 1.000
H H10B 0.87110 0.20060 0.53970 0.0500 Uiso calc R 1.000
H H11A 0.64170 0.42750 0.43460 0.0490 Uiso calc R 1.000
H H11B 0.75450 0.44050 0.51540 0.0490 Uiso calc R 1.000
H H12A 0.78170 0.39070 0.22810 0.0570 Uiso calc R 1.000
H H12B 0.91750 0.24180 0.25140 0.0570 Uiso calc R 1.000
H H13A 1.05010 0.32880 0.06510 0.0700 Uiso calc R 1.000
H H13B 1.03320 0.46390 0.12390 0.0700 Uiso calc R 1.000
H H14A 1.21920 0.44710 0.24480 0.0670 Uiso calc R 1.000
H H14B 1.36030 0.30050 0.26640 0.0670 Uiso calc R 1.000
H H15A 1.11570 0.22360 0.37830 0.0520 Uiso calc R 1.000
H H15B 1.09970 0.36120 0.43340 0.0520 Uiso calc R 1.000
H H16A 0.17160 0.06840 0.71300 0.0840 Uiso calc R 1.000
H H16B 0.38720 0.00790 0.65670 0.0840 Uiso calc R 1.000
H H16C 0.25790 0.07430 0.57490 0.0840 Uiso calc R 1.000

loop_
_atom_type_symbol
_atom_type_description
_atom_type_scat_dispersion_real
_atom_type_scat_dispersion_imag
_atom_type_scat_source
S S 0.1246 0.1234 'International Tables Vol C Tables 4.2.6.8 and 6.1.1.4'
O O 0.0106 0.0060 'International Tables Vol C Tables 4.2.6.8 and 6.1.1.4'
N N 0.0061 0.0033 'International Tables Vol C Tables 4.2.6.8 and 6.1.1.4'
H H 0.0000 0.0000 'International Tables Vol C Tables 4.2.6.8 and 6.1.1.4'
C C 0.0033 0.0016 'International Tables Vol C Tables 4.2.6.8 and 6.1.1.4'

loop_
_exptl_crystal_face_index_h
_exptl_crystal_face_index_k
_exptl_crystal_face_index_l
_exptl_crystal_face_perp_dist
4 3 5 0.1170
-4 -2 -5 0.1710
-1 0 8 0.1330
1 1 -8 0.1820
5 -2 -5 0.2400
0 5 6 0.1980
0 -6 -1 0.3450
5 4 5 0.1270
5 3 -1 0.1960
-1 -5 1 0.3480
0 0 1 0.1510
-1 -4 -4 0.2960
-1 5 -3 0.3960
-3 -1 -8 0.1780
-2 -3 -2 0.2460
-5 -3 -3 0.1730
-5 -6 2 0.2470

loop_
_geom_angle_atom_site_label_1
_geom_angle_atom_site_label_2
_geom_angle_atom_site_label_3
_geom_angle
_geom_angle_publ_flag
C1 S1 C3 94.96(6) no
C13 O2 C14 109.74(12) no
C1 O3 H3 109.00 no
C2 N1 C10 118.36(10) no
C3 N1 C10 121.36(11) no
C2 N1 C3 120.12(11) no
C11 N2 C15 113.24(10) no
C12 N2 C15 109.83(11) no
C11 N2 C12 113.29(11) no
S1 C1 C2 104.53(10) no
S1 C1 C16 113.45(10) no
S1 C1 O3 110.65(9) no
O3 C1 C16 107.00(12) no
C2 C1 C16 108.91(11) no
O3 C1 C2 112.40(11) no
O1 C2 C1 121.93(14) no
N1 C2 C1 113.93(11) no
O1 C2 N1 124.12(13) no
S1 C3 N1 103.79(9) no
S1 C3 C8 109.34(9) no
N1 C3 C4 111.50(10) no
S1 C3 C4 110.49(9) no
C4 C3 C8 110.34(12) no
N1 C3 C8 111.20(10) no
C3 C4 C5 111.95(11) no
C4 C5 C6 112.88(13) no
C5 C6 C7 109.51(14) no
C7 C6 C9 111.87(16) no
C5 C6 C9 110.62(16) no
C6 C7 C8 111.54(12) no
C3 C8 C7 111.69(12) no
N1 C10 C11 111.71(11) no
N2 C11 C10 115.84(11) no
N2 C12 C13 109.15(13) no
O2 C13 C12 111.53(12) no
O2 C14 C15 111.11(14) no
N2 C15 C14 109.61(11) no
C3 C4 H4A 109.00 no
C3 C4 H4B 109.00 no
C5 C4 H4A 109.00 no
C5 C4 H4B 109.00 no
H4A C4 H4B 108.00 no
C4 C5 H5A 109.00 no
C4 C5 H5B 109.00 no
C6 C5 H5A 109.00 no
C6 C5 H5B 109.00 no
H5A C5 H5B 108.00 no
C5 C6 H6 108.00 no
C7 C6 H6 108.00 no
C9 C6 H6 108.00 no
C6 C7 H7A 109.00 no
C6 C7 H7B 109.00 no
C8 C7 H7A 109.00 no
C8 C7 H7B 109.00 no
H7A C7 H7B 108.00 no
C3 C8 H8A 109.00 no
C3 C8 H8B 109.00 no
C7 C8 H8A 109.00 no
C7 C8 H8B 109.00 no
H8A C8 H8B 108.00 no
C6 C9 H9A 109.00 no
C6 C9 H9B 109.00 no
C6 C9 H9C 109.00 no
H9A C9 H9B 110.00 no
H9A C9 H9C 109.00 no
H9B C9 H9C 109.00 no
N1 C10 H10A 109.00 no
N1 C10 H10B 109.00 no
C11 C10 H10A 109.00 no
C11 C10 H10B 109.00 no
H10A C10 H10B 108.00 no
N2 C11 H11A 108.00 no
N2 C11 H11B 108.00 no
C10 C11 H11A 108.00 no
C10 C11 H11B 108.00 no
H11A C11 H11B 107.00 no
N2 C12 H12A 110.00 no
N2 C12 H12B 110.00 no
C13 C12 H12A 110.00 no
C13 C12 H12B 110.00 no
H12A C12 H12B 108.00 no
O2 C13 H13A 109.00 no
O2 C13 H13B 109.00 no
C12 C13 H13A 109.00 no
C12 C13 H13B 109.00 no
H13A C13 H13B 108.00 no
O2 C14 H14A 109.00 no
O2 C14 H14B 109.00 no
C15 C14 H14A 109.00 no
C15 C14 H14B 109.00 no
H14A C14 H14B 108.00 no
N2 C15 H15A 110.00 no
N2 C15 H15B 110.00 no
C14 C15 H15A 110.00 no
C14 C15 H15B 110.00 no
H15A C15 H15B 108.00 no
C1 C16 H16A 109.00 no
C1 C16 H16B 109.00 no
C1 C16 H16C 109.00 no
H16A C16 H16B 109.00 no
H16A C16 H16C 109.00 no
H16B C16 H16C 109.00 no

loop_
_geom_bond_atom_site_label_1
_geom_bond_atom_site_label_2
_geom_bond_distance
_geom_bond_publ_flag
S1 C1 1.8295(14) no
S1 C3 1.8410(14) no
O1 C2 1.2197(16) no
O2 C13 1.412(2) no
O2 C14 1.4204(19) no
O3 C1 1.3990(17) no
O3 H3 0.8200 no
N1 C3 1.4688(15) no
N1 C10 1.4659(18) no
N1 C2 1.3420(19) no
N2 C12 1.4633(17) no
N2 C15 1.4651(19) no
N2 C11 1.4636(17) no
C1 C2 1.535(2) no
C1 C16 1.520(2) no
C3 C8 1.524(2) no
C3 C4 1.5298(19) no
C4 C5 1.521(2) no
C5 C6 1.516(2) no
C6 C9 1.521(2) no
C6 C7 1.523(2) no
C7 C8 1.527(2) no
C10 C11 1.5297(18) no
C12 C13 1.513(2) no
C14 C15 1.506(2) no
C4 H4A 0.9700 no
C4 H4B 0.9700 no
C5 H5A 0.9700 no
C5 H5B 0.9700 no
C6 H6 0.9800 no
C7 H7A 0.9700 no
C7 H7B 0.9700 no
C8 H8A 0.9700 no
C8 H8B 0.9700 no
C9 H9A 0.9600 no
C9 H9B 0.9600 no
C9 H9C 0.9600 no
C10 H10A 0.9700 no
C10 H10B 0.9700 no
C11 H11A 0.9700 no
C11 H11B 0.9700 no
C12 H12A 0.9700 no
C12 H12B 0.9700 no
C13 H13A 0.9700 no
C13 H13B 0.9700 no
C14 H14A 0.9700 no
C14 H14B 0.9700 no
C15 H15A 0.9700 no
C15 H15B 0.9700 no
C16 H16A 0.9600 no
C16 H16B 0.9600 no
C16 H16C 0.9600 no

loop_
_geom_contact_atom_site_label_1
_geom_contact_atom_site_label_2
_geom_contact_distance
_geom_contact_site_symmetry_2
_geom_contact_publ_flag
S1 N1 2.6146(11) . no
S1 H5A 2.8900 . no
S1 H7B 2.8200 . no
O1 O3 2.8913(15) . no
O1 C11 3.187(2) . no
O1 C14 3.221(2) 1_455 no
O1 C15 3.230(2) 1_455 no
O2 N2 2.8364(16) . no
O3 C15 3.3942(17) 2_666 no
O3 O1 2.8913(15) . no
O3 N2 2.8104(14) 2_666 no
O1 H10A 2.5400 . no
O1 H11A 2.6600 . no
O1 H15B 2.7500 1_455 no
O1 H16C 2.8000 . no
O1 H14B 2.5200 1_455 no
O1 H16B 2.8200 2_656 no
O2 H9B 2.7900 1_654 no
O2 H7B 2.8100 1_654 no
O3 H15B 2.6400 1_455 no
O3 H8B 2.7800 1_455 no
O3 H14A 2.9100 2_666 no
N1 S1 2.6146(11) . no
N2 O2 2.8364(16) . no
N2 O3 2.8104(14) 2_666 no
N2 H3 2.0000 2_666 no
C2 C11 3.5847(18) 2_666 no
C8 C11 3.4925(18) . no
C11 C8 3.4925(18) . no
C11 C2 3.5847(18) 2_666 no
C11 O1 3.187(2) . no
C14 O1 3.221(2) 1_655 no
C15 O1 3.230(2) 1_655 no
C15 O3 3.3942(17) 2_666 no
C2 H11A 2.8300 . no
C4 H10B 2.8100 . no
C8 H14A 2.8600 2_766 no
C8 H10B 2.9100 . no
C8 H11B 2.9700 . no
C10 H12B 2.8600 . no
C10 H4B 2.8300 . no
C10 H15A 2.6800 . no
C10 H8B 2.7500 . no
C11 H8B 3.0700 . no
C11 H3 2.7100 2_666 no
C11 H11A 3.0600 2_666 no
C12 H3 2.9300 2_666 no
C12 H10A 2.8100 . no
C12 H9C 3.0000 1_554 no
C14 H9B 3.0700 1_654 no
C14 H3 3.0800 2_666 no
C15 H10B 2.7700 . no
C15 H3 2.7400 2_666 no
H3 N2 2.0000 2_666 no
H3 C11 2.7100 2_666 no
H3 C12 2.9300 2_666 no
H3 C14 3.0800 2_666 no
H3 C15 2.7400 2_666 no
H3 H14A 2.5900 2_666 no
H4A H15A 2.5800 2_756 no
H4B C10 2.8300 . no
H4B H10B 2.2500 . no
H5A S1 2.8900 . no
H5A H7B 2.5600 . no
H5A H9B 2.5000 . no
H5A H5A 2.3300 2_657 no
H5B H9A 2.4800 . no
H6 H8B 2.5600 . no
H6 H16A 2.5100 1_655 no
H7A H9C 2.5400 . no
H7A H14A 2.5400 2_766 no
H7B S1 2.8200 . no
H7B O2 2.8100 1_456 no
H7B H5A 2.5600 . no
H7B H9B 2.5300 . no
H8A H12A 2.5600 2_666 no
H8B O3 2.7800 1_655 no
H8B C10 2.7500 . no
H8B C11 3.0700 . no
H8B H6 2.5600 . no
H8B H10B 2.3800 . no
H8B H11B 2.4700 . no
H8B H14A 2.4400 2_766 no
H9A H5B 2.4800 . no
H9B O2 2.7900 1_456 no
H9B C14 3.0700 1_456 no
H9B H5A 2.5000 . no
H9B H7B 2.5300 . no
H9B H14B 2.4800 1_456 no
H9C C12 3.0000 1_556 no
H9C H7A 2.5400 . no
H10A O1 2.5400 . no
H10A C12 2.8100 . no
H10A H12B 2.2700 . no
H10B C4 2.8100 . no
H10B C8 2.9100 . no
H10B C15 2.7700 . no
H10B H4B 2.2500 . no
H10B H8B 2.3800 . no
H10B H15A 2.3300 . no
H11A O1 2.6600 . no
H11A C2 2.8300 . no
H11A H12A 2.3700 . no
H11A C11 3.0600 2_666 no
H11A H11A 2.4000 2_666 no
H11B C8 2.9700 . no
H11B H8B 2.4700 . no
H11B H15B 2.5000 . no
H12A H11A 2.3700 . no
H12A H8A 2.5600 2_666 no
H12B C10 2.8600 . no
H12B H10A 2.2700 . no
H12B H15A 2.4700 . no
H13B H14A 2.3400 . no
H14A H13B 2.3400 . no
H14A O3 2.9100 2_666 no
H14A C8 2.8600 2_766 no
H14A H3 2.5900 2_666 no
H14A H7A 2.5400 2_766 no
H14A H8B 2.4400 2_766 no
H14B O1 2.5200 1_655 no
H14B H9B 2.4800 1_654 no
H15A C10 2.6800 . no
H15A H10B 2.3300 . no
H15A H12B 2.4700 . no
H15A H4A 2.5800 2_756 no
H15B O1 2.7500 1_655 no
H15B O3 2.6400 1_655 no
H15B H11B 2.5000 . no
H16A H6 2.5100 1_455 no
H16B O1 2.8200 2_656 no
H16C O1 2.8000 . no

loop_
_geom_hbond_atom_site_label_D
_geom_hbond_atom_site_label_H
_geom_hbond_atom_site_label_A
_geom_hbond_site_symmetry_A
_geom_hbond_distance_DH
_geom_hbond_distance_HA
_geom_hbond_distance_DA
_geom_hbond_angle_DHA
_geom_hbond_publ_flag
O3 H3 N2 2_666 0.82 2.00 2.8104(14) 169 yes
C7 H7B S1 . 0.97 2.82 3.2235(18) 106 yes
C14 H14B O1 1_655 0.97 2.52 3.221(2) 129 yes

loop_
_geom_torsion_atom_site_label_1
_geom_torsion_atom_site_label_2
_geom_torsion_atom_site_label_3
_geom_torsion_atom_site_label_4
_geom_torsion
_geom_torsion_publ_flag
C3 S1 C1 O3 -136.07(10) no
C3 S1 C1 C2 -14.85(9) no
C3 S1 C1 C16 103.66(11) no
C1 S1 C3 N1 13.84(9) no
C1 S1 C3 C4 -105.81(9) no
C1 S1 C3 C8 132.57(9) no
C14 O2 C13 C12 -59.69(17) no
C13 O2 C14 C15 59.60(16) no
C2 N1 C10 C11 79.30(14) no
C3 N1 C2 O1 179.78(12) no
C10 N1 C2 O1 -4.83(19) no
C3 N1 C10 C11 -105.38(13) no
C2 N1 C3 C8 -126.75(13) no
C10 N1 C3 C8 58.01(15) no
C10 N1 C2 C1 173.42(10) no
C2 N1 C3 C4 109.65(14) no
C2 N1 C3 S1 -9.30(13) no
C10 N1 C3 S1 175.45(9) no
C10 N1 C3 C4 -65.59(15) no
C3 N1 C2 C1 -1.97(16) no
C11 N2 C12 C13 175.83(12) no
C15 N2 C11 C10 -54.44(15) no
C15 N2 C12 C13 -56.45(15) no
C11 N2 C15 C14 -175.38(11) no
C12 N2 C15 C14 56.88(15) no
C12 N2 C11 C10 71.48(15) no
S1 C1 C2 N1 12.26(13) no
O3 C1 C2 O1 -49.39(17) no
O3 C1 C2 N1 132.32(12) no
C16 C1 C2 O1 69.00(17) no
C16 C1 C2 N1 -109.30(13) no
S1 C1 C2 O1 -169.45(11) no
N1 C3 C8 C7 -178.85(12) no
C8 C3 C4 C5 52.97(16) no
S1 C3 C8 C7 67.13(14) no
N1 C3 C4 C5 177.06(13) no
C4 C3 C8 C7 -54.59(16) no
S1 C3 C4 C5 -68.06(15) no
C3 C4 C5 C6 -54.55(19) no
C4 C5 C6 C7 55.23(18) no
C4 C5 C6 C9 178.97(16) no
C5 C6 C7 C8 -56.25(18) no
C9 C6 C7 C8 -179.25(16) no
C6 C7 C8 C3 57.30(18) no
N1 C10 C11 N2 -169.01(11) no
N2 C12 C13 O2 58.47(17) no
O2 C14 C15 N2 -58.52(16) no
